data_1503759
loop_
_publ_author_name
'Han, Chong'
'Rangarajan, Sathish'
'Voukides, Alicia C.'
'Beeler, Aaron B.'
'Johnson, Richard'
'Porco, Jr, John A'

_publ_section_title
;
 Reaction discovery employing macrocycles: transannular cyclizations of
 macrocyclic bis-lactams.
;
_journal_issue 2
_journal_name_full 'Organic letters'
_journal_page_first 413
_journal_page_last 416
_journal_paper_doi 10.1021/ol802729f
_journal_volume 11
_journal_year 2009
_chemical_absolute_configuration unk
_chemical_formula_moiety 'C26 H30 N2 O2'
_chemical_formula_sum 'C26 H30 N2 O2'
_chemical_formula_weight 402.52
_space_group_IT_number 4
_symmetry_cell_setting monoclinic
_symmetry_space_group_name_Hall 'P 2yb'
_symmetry_space_group_name_H-M 'P 1 21 1'
_atom_sites_solution_hydrogens mixed
_atom_sites_solution_primary direct
_atom_sites_solution_secondary difmap
_audit_creation_method SHELXL-97
_cell_angle_alpha 90.00
_cell_angle_beta 93.327(4)
_cell_angle_gamma 90.00
_cell_formula_units_Z 2
_cell_length_a 7.2454(5)
_cell_length_b 10.8673(6)
_cell_length_c 13.5850(9)
_cell_measurement_reflns_used 3820
_cell_measurement_temperature 173(2)
_cell_measurement_theta_max 27.73
_cell_measurement_theta_min 2.40
_cell_volume 1067.85(12)
_computing_cell_refinement 'Bruker SAINT+'
_computing_data_collection 'Bruker APEX2'
_computing_data_reduction 'Bruker SAINT+'
_computing_molecular_graphics 'Bruker SHELXTL'
_computing_publication_material 'Bruker SHELXTL'
_computing_structure_refinement 'SHELXL-97 (Sheldrick, 1997)'
_computing_structure_solution 'SHELXS-97 (Sheldrick, 1990)'
_diffrn_ambient_temperature 173(2)
_diffrn_measured_fraction_theta_full 0.998
_diffrn_measured_fraction_theta_max 0.998
_diffrn_measurement_device_type 'Bruker X8 APEX II diffractometer'
_diffrn_measurement_method 'phi and omega scans'
_diffrn_radiation_monochromator graphite
_diffrn_radiation_source 'fine-focus sealed tube'
_diffrn_radiation_type MoK\a
_diffrn_radiation_wavelength 0.71073
_diffrn_reflns_av_R_equivalents 0.0346
_diffrn_reflns_av_sigmaI/netI 0.0331
_diffrn_reflns_limit_h_max 9
_diffrn_reflns_limit_h_min -9
_diffrn_reflns_limit_k_max 13
_diffrn_reflns_limit_k_min -14
_diffrn_reflns_limit_l_max 18
_diffrn_reflns_limit_l_min -18
_diffrn_reflns_number 10651
_diffrn_reflns_theta_full 28.36
_diffrn_reflns_theta_max 28.36
_diffrn_reflns_theta_min 2.40
_exptl_absorpt_coefficient_mu 0.079
_exptl_absorpt_correction_T_max 0.9976
_exptl_absorpt_correction_T_min 0.9691
_exptl_absorpt_correction_type multi-scan
_exptl_absorpt_process_details SADABS
_exptl_crystal_colour colourless
_exptl_crystal_density_diffrn 1.252
_exptl_crystal_density_method 'not measured'
_exptl_crystal_description plate
_exptl_crystal_F_000 432
_exptl_crystal_size_max 0.40
_exptl_crystal_size_mid 0.25
_exptl_crystal_size_min 0.03
_refine_diff_density_max 0.268
_refine_diff_density_min -0.185
_refine_diff_density_rms 0.036
_refine_ls_abs_structure_details 'Flack H D (1983), Acta Cryst. A39, 876-881'
_refine_ls_abs_structure_Flack 0.5(13)
_refine_ls_extinction_method none
_refine_ls_goodness_of_fit_ref 1.052
_refine_ls_hydrogen_treatment mixed
_refine_ls_matrix_type full
_refine_ls_number_parameters 369
_refine_ls_number_reflns 2809
_refine_ls_number_restraints 1
_refine_ls_restrained_S_all 1.052
_refine_ls_R_factor_all 0.0443
_refine_ls_R_factor_gt 0.0359
_refine_ls_shift/su_max 0.008
_refine_ls_shift/su_mean 0.000
_refine_ls_structure_factor_coef Fsqd
_refine_ls_weighting_details 'calc w=1/[\s^2^(Fo^2^)+(0.0575P)^2^+0.0308P] where P=(Fo^2^+2Fc^2^)/3'
_refine_ls_weighting_scheme calc
_refine_ls_wR_factor_gt 0.0874
_refine_ls_wR_factor_ref 0.0927
_reflns_number_gt 2457
_reflns_number_total 2809
_reflns_threshold_expression >2sigma(I)
_cod_data_source_file ol802729f_si_003.cif
_cod_data_source_block compound5
_cod_depositor_comments
;
The following automatic conversions were performed:

'_symmetry_cell_setting' value 'Monoclinic' changed to 'monoclinic'
according to /home/saulius/struct/CIF-dictionaries/cif_core.dic
dictionary named 'cif_core.dic' version 2.4.2 from 2011-04-26.

Automatic conversion script
Id: cif_fix_values 1715 2011-07-08 13:25:40Z adriana 
;
_cod_original_sg_symbol_H-M P2(1)
_cod_database_code 1503759

loop_
_symmetry_equiv_pos_as_xyz
'x, y, z'
'-x, y+1/2, -z'

loop_
_atom_site_label
_atom_site_type_symbol
_atom_site_fract_x
_atom_site_fract_y
_atom_site_fract_z
_atom_site_U_iso_or_equiv
_atom_site_adp_type
_atom_site_occupancy
_atom_site_symmetry_multiplicity
_atom_site_calc_flag
_atom_site_refinement_flags
O1 O -0.06368(15) 0.46425(12) 0.40473(8) 0.0302(3) Uani 1 1 d .
O2 O 0.49116(16) 0.65731(11) 0.54865(8) 0.0269(3) Uani 1 1 d .
N1 N 0.23481(17) 0.47920(12) 0.36999(9) 0.0204(3) Uani 1 1 d .
N2 N 0.28189(17) 0.51998(12) 0.59564(9) 0.0189(3) Uani 1 1 d .
C1 C 0.0972(2) 0.43089(15) 0.42043(11) 0.0217(3) Uani 1 1 d .
C2 C 0.4360(2) 0.44882(15) 0.38040(11) 0.0204(3) Uani 1 1 d .
H2 H 0.456(3) 0.3677(18) 0.3547(14) 0.026(5) Uiso 1 1 d .
C3 C 0.5185(2) 0.45201(15) 0.48788(11) 0.0210(3) Uani 1 1 d .
H3B H 0.645(2) 0.4669(17) 0.4859(12) 0.021(4) Uiso 1 1 d .
H3A H 0.512(3) 0.3704(17) 0.5182(14) 0.023(5) Uiso 1 1 d .
C4 C 0.4327(2) 0.55149(14) 0.54705(10) 0.0196(3) Uani 1 1 d .
C5 C 0.1965(2) 0.39643(14) 0.60046(11) 0.0195(3) Uani 1 1 d .
H5 H 0.286(2) 0.3431(16) 0.6320(12) 0.015(4) Uiso 1 1 d .
C6 C 0.1495(2) 0.33641(14) 0.49829(11) 0.0221(3) Uani 1 1 d .
H6A H 0.255(2) 0.2864(15) 0.4791(12) 0.013(4) Uiso 1 1 d .
H6B H 0.042(2) 0.2842(16) 0.5059(13) 0.020(4) Uiso 1 1 d .
C7 C 0.1929(2) 0.58184(14) 0.30157(11) 0.0221(3) Uani 1 1 d .
H7 H 0.101(2) 0.6281(16) 0.3297(11) 0.015(4) Uiso 1 1 d .
C8 C 0.3802(2) 0.64894(15) 0.30148(11) 0.0261(4) Uani 1 1 d .
H8 H 0.386(2) 0.6956(17) 0.3602(13) 0.022(4) Uiso 1 1 d .
C9 C 0.5200(2) 0.54405(16) 0.31288(12) 0.0262(4) Uani 1 1 d .
H9A H 0.538(3) 0.507(2) 0.2496(16) 0.035(5) Uiso 1 1 d .
H9B H 0.641(3) 0.569(2) 0.3407(14) 0.034(5) Uiso 1 1 d .
C10 C 0.1824(2) 0.61526(14) 0.64785(10) 0.0189(3) Uani 1 1 d .
H10 H 0.182(2) 0.6899(16) 0.6084(11) 0.013(4) Uiso 1 1 d .
C11 C -0.0125(2) 0.55909(15) 0.64984(11) 0.0224(3) Uani 1 1 d .
H11 H -0.070(3) 0.576(2) 0.5831(14) 0.031(5) Uiso 1 1 d .
C12 C 0.0280(2) 0.42125(15) 0.66105(12) 0.0246(3) Uani 1 1 d .
H12B H 0.064(2) 0.4026(17) 0.7313(13) 0.020(4) Uiso 1 1 d .
H12A H -0.072(3) 0.3753(18) 0.6408(14) 0.029(5) Uiso 1 1 d .
C13 C 0.4067(3) 0.73021(18) 0.21259(13) 0.0376(5) Uani 1 1 d .
H13A H 0.5324 0.7638 0.2165 0.056 Uiso 1 1 calc R
H13B H 0.3172 0.7979 0.2116 0.056 Uiso 1 1 calc R
H13C H 0.3875 0.6814 0.1522 0.056 Uiso 1 1 calc R
C14 C -0.1350(2) 0.61226(18) 0.72620(12) 0.0311(4) Uani 1 1 d .
H14A H -0.2550 0.5704 0.7218 0.047 Uiso 1 1 calc R
H14B H -0.1533 0.7004 0.7139 0.047 Uiso 1 1 calc R
H14C H -0.0759 0.6003 0.7922 0.047 Uiso 1 1 calc R
C15 C 0.1184(2) 0.53903(16) 0.20083(12) 0.0267(4) Uani 1 1 d .
C16 C 0.1860(3) 0.43563(17) 0.15527(13) 0.0305(4) Uani 1 1 d .
H16 H 0.282(3) 0.380(2) 0.1919(18) 0.051(7) Uiso 1 1 d .
C17 C 0.1242(3) 0.4045(2) 0.06005(14) 0.0449(5) Uani 1 1 d .
H17 H 0.175(3) 0.337(2) 0.0291(18) 0.053(7) Uiso 1 1 d .
C18 C -0.0045(4) 0.4753(2) 0.00839(16) 0.0557(6) Uani 1 1 d .
H18 H -0.041(4) 0.453(3) -0.0585(19) 0.068(8) Uiso 1 1 d .
C19 C -0.0759(4) 0.5759(2) 0.05335(19) 0.0639(7) Uani 1 1 d .
H19 H -0.164(4) 0.627(3) 0.018(2) 0.087(10) Uiso 1 1 d .
C20 C -0.0148(3) 0.6084(2) 0.14900(16) 0.0472(5) Uani 1 1 d .
H20 H -0.071(3) 0.673(2) 0.1826(15) 0.042(6) Uiso 1 1 d .
C21 C 0.2748(2) 0.64553(16) 0.74807(11) 0.0225(3) Uani 1 1 d .
C22 C 0.2638(3) 0.76453(17) 0.78394(13) 0.0310(4) Uani 1 1 d .
H22 H 0.198(3) 0.830(2) 0.7438(15) 0.033(5) Uiso 1 1 d .
C23 C 0.3457(3) 0.7943(2) 0.87605(15) 0.0441(5) Uani 1 1 d .
H23 H 0.335(4) 0.875(3) 0.905(2) 0.061(8) Uiso 1 1 d .
C24 C 0.4377(3) 0.7057(3) 0.93243(13) 0.0464(6) Uani 1 1 d .
H24 H 0.493(4) 0.731(2) 0.9964(19) 0.044(6) Uiso 1 1 d .
C25 C 0.4495(3) 0.5868(2) 0.89697(14) 0.0453(5) Uani 1 1 d .
H25 H 0.510(3) 0.518(2) 0.9335(17) 0.051(7) Uiso 1 1 d .
C26 C 0.3691(3) 0.55674(18) 0.80468(13) 0.0320(4) Uani 1 1 d .
H26 H 0.387(3) 0.472(2) 0.7822(15) 0.041(6) Uiso 1 1 d .

loop_
_atom_site_aniso_label
_atom_site_aniso_U_11
_atom_site_aniso_U_22
_atom_site_aniso_U_33
_atom_site_aniso_U_23
_atom_site_aniso_U_13
_atom_site_aniso_U_12
O1 0.0165(5) 0.0453(7) 0.0288(5) 0.0011(6) 0.0008(4) 0.0013(5)
O2 0.0270(5) 0.0244(6) 0.0298(5) -0.0012(5) 0.0053(5) -0.0091(5)
N1 0.0169(5) 0.0234(6) 0.0209(6) 0.0005(5) 0.0012(4) 0.0019(5)
N2 0.0194(5) 0.0179(6) 0.0194(5) -0.0013(4) 0.0016(5) -0.0014(5)
C1 0.0184(6) 0.0272(8) 0.0193(7) -0.0049(6) -0.0002(5) -0.0012(6)
C2 0.0157(6) 0.0237(7) 0.0222(7) -0.0024(6) 0.0031(5) 0.0015(6)
C3 0.0148(6) 0.0256(7) 0.0224(7) 0.0018(6) 0.0006(5) 0.0001(6)
C4 0.0174(6) 0.0240(7) 0.0172(6) 0.0010(6) -0.0019(5) -0.0014(6)
C5 0.0210(7) 0.0169(7) 0.0205(7) 0.0024(5) 0.0010(6) -0.0015(6)
C6 0.0206(7) 0.0214(7) 0.0246(7) -0.0034(6) 0.0026(6) -0.0046(6)
C7 0.0229(7) 0.0205(7) 0.0226(7) -0.0006(6) 0.0000(6) 0.0054(6)
C8 0.0308(8) 0.0245(8) 0.0226(7) -0.0010(6) -0.0007(6) -0.0044(7)
C9 0.0206(7) 0.0342(9) 0.0238(7) 0.0022(7) 0.0025(6) -0.0028(7)
C10 0.0205(7) 0.0194(7) 0.0169(6) 0.0010(6) 0.0019(5) 0.0015(6)
C11 0.0177(6) 0.0283(8) 0.0211(7) 0.0010(6) 0.0008(5) -0.0002(6)
C12 0.0231(7) 0.0270(8) 0.0241(7) 0.0012(6) 0.0053(6) -0.0048(6)
C13 0.0459(10) 0.0366(10) 0.0297(9) 0.0086(7) -0.0027(8) -0.0147(8)
C14 0.0249(8) 0.0391(10) 0.0300(8) -0.0039(8) 0.0064(6) 0.0030(7)
C15 0.0281(8) 0.0261(8) 0.0254(7) 0.0034(6) -0.0032(6) -0.0035(7)
C16 0.0323(8) 0.0328(9) 0.0261(8) -0.0009(7) -0.0004(7) -0.0022(7)
C17 0.0569(12) 0.0466(12) 0.0310(9) -0.0092(9) 0.0016(9) -0.0144(10)
C18 0.0776(15) 0.0565(14) 0.0304(9) 0.0088(10) -0.0205(10) -0.0259(12)
C19 0.0785(15) 0.0460(13) 0.0612(13) 0.0148(11) -0.0457(12) -0.0051(12)
C20 0.0522(12) 0.0328(10) 0.0532(12) 0.0031(9) -0.0252(10) 0.0038(9)
C21 0.0182(6) 0.0304(8) 0.0191(7) -0.0010(6) 0.0040(5) -0.0041(6)
C22 0.0300(8) 0.0327(9) 0.0306(8) -0.0082(7) 0.0050(7) -0.0024(7)
C23 0.0423(10) 0.0572(12) 0.0337(9) -0.0223(9) 0.0092(8) -0.0140(10)
C24 0.0435(10) 0.0759(15) 0.0195(8) -0.0098(9) 0.0010(8) -0.0204(11)
C25 0.0414(11) 0.0659(14) 0.0275(8) 0.0121(9) -0.0084(8) -0.0092(11)
C26 0.0344(9) 0.0344(9) 0.0263(8) 0.0018(7) -0.0048(7) -0.0028(8)

loop_
_atom_type_symbol
_atom_type_description
_atom_type_scat_dispersion_real
_atom_type_scat_dispersion_imag
_atom_type_scat_source
C C 0.0033 0.0016 'International Tables Vol C Tables 4.2.6.8 and 6.1.1.4'
H H 0.0000 0.0000 'International Tables Vol C Tables 4.2.6.8 and 6.1.1.4'
N N 0.0061 0.0033 'International Tables Vol C Tables 4.2.6.8 and 6.1.1.4'
O O 0.0106 0.0060 'International Tables Vol C Tables 4.2.6.8 and 6.1.1.4'

loop_
_geom_angle_atom_site_label_1
_geom_angle_atom_site_label_2
_geom_angle_atom_site_label_3
_geom_angle
C1 N1 C7 118.96(12)
C1 N1 C2 127.75(13)
C7 N1 C2 113.07(12)
C4 N2 C10 119.37(12)
C4 N2 C5 127.03(13)
C10 N2 C5 113.57(12)
O1 C1 N1 121.29(14)
O1 C1 C6 121.37(14)
N1 C1 C6 117.32(13)
N1 C2 C9 102.32(12)
N1 C2 C3 113.96(12)
C9 C2 C3 113.91(12)
C4 C3 C2 111.85(12)
O2 C4 N2 121.14(14)
O2 C4 C3 122.09(14)
N2 C4 C3 116.72(13)
N2 C5 C12 102.22(12)
N2 C5 C6 114.30(12)
C12 C5 C6 114.40(12)
C1 C6 C5 111.98(13)
N1 C7 C15 112.79(13)
N1 C7 C8 102.09(12)
C15 C7 C8 114.35(13)
C13 C8 C9 113.67(15)
C13 C8 C7 115.35(14)
C9 C8 C7 103.05(13)
C8 C9 C2 106.31(13)
N2 C10 C21 112.51(12)
N2 C10 C11 101.86(12)
C21 C10 C11 115.30(12)
C14 C11 C12 114.86(14)
C14 C11 C10 115.74(13)
C12 C11 C10 102.61(12)
C11 C12 C5 105.80(12)
C20 C15 C16 117.94(17)
C20 C15 C7 119.57(17)
C16 C15 C7 122.39(15)
C17 C16 C15 120.74(18)
C18 C17 C16 120.9(2)
C17 C18 C19 118.9(2)
C18 C19 C20 120.7(2)
C15 C20 C19 120.7(2)
C22 C21 C26 119.34(15)
C22 C21 C10 119.10(15)
C26 C21 C10 121.56(15)
C21 C22 C23 120.21(18)
C24 C23 C22 120.3(2)
C23 C24 C25 119.81(17)
C24 C25 C26 120.1(2)
C21 C26 C25 120.22(19)

loop_
_geom_bond_atom_site_label_1
_geom_bond_atom_site_label_2
_geom_bond_distance
O1 C1 1.2277(19)
O2 C4 1.2253(19)
N1 C1 1.348(2)
N1 C7 1.472(2)
N1 C2 1.4935(18)
N2 C4 1.3529(19)
N2 C10 1.4677(19)
N2 C5 1.4815(19)
C1 C6 1.507(2)
C2 C9 1.532(2)
C2 C3 1.546(2)
C3 C4 1.503(2)
C5 C12 1.535(2)
C5 C6 1.553(2)
C7 C15 1.515(2)
C7 C8 1.541(2)
C8 C13 1.517(2)
C8 C9 1.527(2)
C10 C21 1.518(2)
C10 C11 1.540(2)
C11 C14 1.518(2)
C11 C12 1.532(2)
C15 C20 1.384(3)
C15 C16 1.386(3)
C16 C17 1.386(3)
C17 C18 1.371(3)
C18 C19 1.368(4)
C19 C20 1.394(3)
C21 C22 1.386(2)
C21 C26 1.389(2)
C22 C23 1.392(3)
C23 C24 1.378(3)
C24 C25 1.384(4)
C25 C26 1.390(3)
